data_1514306
loop_
_publ_author_name
'Johnston, Ryne C.'
'Cohen, Daniel T.'
'Eichman, Chad C.'
'Scheidt, Karl A.'
'Cheong, Paul Ha-Yeon'

_publ_section_title
;
 Catalytic Kinetic Resolution of a Dynamic Racemate: Highly
 Stereoselective \b-Lactone Formation by N-Heterocyclic Carbene Catalysis.
;
_journal_issue 5
_journal_name_full 'Chemical science (Royal Society of Chemistry : 2010)'
_journal_page_first 1974
_journal_page_last 1982
_journal_paper_doi 10.1039/C4SC00317A
_journal_volume 5
_journal_year 2014
_chemical_absolute_configuration ad
_chemical_formula_sum 'C15 H15 Br O4'
_chemical_formula_weight 339.18
_chemical_name_systematic
;
?
;
_space_group_IT_number 19
_symmetry_cell_setting orthorhombic
_symmetry_space_group_name_Hall 'P 2ac 2ab'
_symmetry_space_group_name_H-M 'P 21 21 21'
_atom_sites_solution_hydrogens geom
_atom_sites_solution_primary direct
_atom_sites_solution_secondary difmap
_audit_creation_method SHELXL-97
_audit_update_record
;
2012-01-09 # Formatted by publCIF
;
_cell_angle_alpha 90.00
_cell_angle_beta 90.00
_cell_angle_gamma 90.00
_cell_formula_units_Z 8
_cell_length_a 5.3717(3)
_cell_length_b 18.0674(8)
_cell_length_c 29.3071(10)
_cell_measurement_reflns_used 1884
_cell_measurement_temperature 100(2)
_cell_measurement_theta_max 64.93
_cell_measurement_theta_min 6.04
_cell_volume 2844.3(2)
_computing_cell_refinement 'Bruker SAINT'
_computing_data_collection 'Bruker APEX2'
_computing_data_reduction 'Bruker SAINT'
_computing_molecular_graphics 'Bruker SHELXTL'
_computing_publication_material 'Bruker SHELXTL'
_computing_structure_refinement 'SHELXL-97 (Sheldrick, 1997)'
_computing_structure_solution 'SHELXS-97 (Sheldrick, 1990)'
_diffrn_ambient_temperature 100(2)
_diffrn_measured_fraction_theta_full 0.993
_diffrn_measured_fraction_theta_max 0.993
_diffrn_measurement_device_type 'Bruker APEX-II CCD'
_diffrn_measurement_method '\f and \w scans'
_diffrn_radiation_monochromator graphite
_diffrn_radiation_source 'fine-focus sealed tube'
_diffrn_radiation_type CuK\a
_diffrn_radiation_wavelength 1.54178
_diffrn_reflns_av_R_equivalents 0.0000
_diffrn_reflns_av_sigmaI/netI 0.0946
_diffrn_reflns_limit_h_max 6
_diffrn_reflns_limit_h_min -6
_diffrn_reflns_limit_k_max 20
_diffrn_reflns_limit_k_min -20
_diffrn_reflns_limit_l_max 34
_diffrn_reflns_limit_l_min -33
_diffrn_reflns_number 4779
_diffrn_reflns_theta_full 65.16
_diffrn_reflns_theta_max 65.16
_diffrn_reflns_theta_min 2.87
_diffrn_standards_number 0
_exptl_absorpt_coefficient_mu 4.043
_exptl_absorpt_correction_T_max 0.7525
_exptl_absorpt_correction_T_min 0.5828
_exptl_absorpt_correction_type multi-scan
_exptl_absorpt_process_details 'SADABS (Bruker)'
_exptl_crystal_colour colourless
_exptl_crystal_density_diffrn 1.584
_exptl_crystal_density_method 'not measured'
_exptl_crystal_description needle
_exptl_crystal_F_000 1376
_exptl_crystal_size_max 0.16
_exptl_crystal_size_mid 0.02
_exptl_crystal_size_min 0.01
_refine_diff_density_max 0.624
_refine_diff_density_min -0.765
_refine_diff_density_rms 0.120
_refine_ls_abs_structure_details 'Flack H D (1983), Acta Cryst. A39, 876-881'
_refine_ls_abs_structure_Flack 0.01(4)
_refine_ls_extinction_method none
_refine_ls_goodness_of_fit_ref 0.929
_refine_ls_hydrogen_treatment constr
_refine_ls_matrix_type full
_refine_ls_number_parameters 363
_refine_ls_number_reflns 4779
_refine_ls_number_restraints 0
_refine_ls_restrained_S_all 0.929
_refine_ls_R_factor_all 0.0868
_refine_ls_R_factor_gt 0.0560
_refine_ls_shift/su_max 0.000
_refine_ls_shift/su_mean 0.000
_refine_ls_structure_factor_coef Fsqd
_refine_ls_weighting_details 'calc w=1/[\s^2^(Fo^2^)+(0.1000P)^2^+0.1984P] where P=(Fo^2^+2Fc^2^)/3'
_refine_ls_weighting_scheme calc
_refine_ls_wR_factor_gt 0.1360
_refine_ls_wR_factor_ref 0.1556
_reflns_number_gt 3499
_reflns_number_total 4779
_reflns_threshold_expression >2sigma(I)
_cod_data_source_file c4sc00317a2.cif
_cod_data_source_block n1246_0m
_cod_depositor_comments
;
The following automatic conversions were performed:

'_symmetry_cell_setting' value 'Orthorhombic' changed to
'orthorhombic' according to
/usr/data/users/saulius/crontab/automatic-downloads/rss-feeds/RSC/lib/dictionaries/cif_core.dic
dictionary named 'cif_core.dic' version 2.4.2 from 2011-04-26.

Automatic conversion script
Id: cif_fix_values 2281 2013-09-26 08:29:07Z andrius 

 Adding full bibliography for 1514306--1514307.cif.
;
_cod_original_sg_symbol_H-M P2(1)2(1)2(1)
_cod_database_code 1514306

loop_
_symmetry_equiv_pos_as_xyz
'x, y, z'
'-x+1/2, -y, z+1/2'
'-x, y+1/2, -z+1/2'
'x+1/2, -y+1/2, -z'

loop_
_atom_site_label
_atom_site_type_symbol
_atom_site_fract_x
_atom_site_fract_y
_atom_site_fract_z
_atom_site_U_iso_or_equiv
_atom_site_adp_type
_atom_site_occupancy
_atom_site_symmetry_multiplicity
_atom_site_calc_flag
_atom_site_refinement_flags
Br1 Br 0.8028(2) 0.27489(4) 0.04159(2) 0.0335(2) Uani 1 1 d .
Br2 Br 0.3095(2) 0.50869(5) 0.20090(2) 0.0351(2) Uani 1 1 d .
O6 O 0.3120(13) 0.3201(3) 0.25585(15) 0.0257(11) Uani 1 1 d .
O5 O 0.2909(14) 0.4221(3) 0.30214(17) 0.0351(13) Uani 1 1 d .
O1 O -0.1652(12) 0.4633(3) -0.01395(16) 0.0279(13) Uani 1 1 d .
O2 O -0.1915(15) 0.3624(3) -0.06263(17) 0.0340(13) Uani 1 1 d .
O7 O 0.1978(14) 0.1577(3) 0.29544(18) 0.0379(14) Uani 1 1 d .
O3 O -0.2660(14) 0.6325(4) -0.0456(2) 0.049(2) Uani 1 1 d .
O8 O 0.3810(11) 0.1304(3) 0.22870(16) 0.0282(14) Uani 1 1 d .
O4 O -0.0519(12) 0.6504(3) 0.01945(18) 0.0330(14) Uani 1 1 d .
C1 C 0.184(2) 0.0762(4) 0.2190(2) 0.0317(18) Uani 1 1 d .
H1A H 0.0191 0.1005 0.2194 0.038 Uiso 1 1 calc R
H1B H 0.1850 0.0364 0.2422 0.038 Uiso 1 1 calc R
C2 C -0.2380(18) 0.7035(5) 0.0345(3) 0.040(2) Uani 1 1 d .
H2A H -0.4024 0.6792 0.0372 0.048 Uiso 1 1 calc R
H2B H -0.2521 0.7444 0.0122 0.048 Uiso 1 1 calc R
C3 C 0.7280(17) 0.2783(4) 0.1053(2) 0.029(2) Uani 1 1 d .
C4 C 0.1456(14) 0.4948(4) 0.0444(2) 0.0257(17) Uani 1 1 d .
C5 C 0.7770(17) 0.3116(4) 0.3215(2) 0.0284(19) Uani 1 1 d .
H5A H 0.9555 0.2990 0.3181 0.034 Uiso 1 1 calc R
H5B H 0.7558 0.3433 0.3488 0.034 Uiso 1 1 calc R
C6 C 0.6231(15) 0.2841(4) 0.1975(2) 0.0225(17) Uani 1 1 d .
C7 C 0.0343(17) 0.4673(5) 0.1227(3) 0.0283(19) Uani 1 1 d .
H7 H -0.0789 0.4465 0.1440 0.034 Uiso 1 1 calc R
C8 C 0.2483(14) 0.5018(4) 0.1375(2) 0.027(2) Uani 1 1 d .
C9 C 0.3628(16) 0.5284(5) 0.0603(3) 0.029(2) Uani 1 1 d .
H9 H 0.4762 0.5489 0.0389 0.035 Uiso 1 1 calc R
C10 C -0.0891(17) 0.6202(5) -0.0218(3) 0.0281(19) Uani 1 1 d .
C11 C 0.2871(19) 0.4716(4) -0.0808(2) 0.0305(18) Uani 1 1 d .
H11A H 0.4673 0.4828 -0.0789 0.037 Uiso 1 1 calc R
H11B H 0.2561 0.4411 -0.1083 0.037 Uiso 1 1 calc R
C12 C 0.6775(18) 0.3501(4) 0.2786(2) 0.0250(16) Uani 1 1 d .
H12 H 0.7941 0.3853 0.2632 0.030 Uiso 1 1 calc R
C13 C 0.8390(16) 0.2502(4) 0.1819(2) 0.0262(18) Uani 1 1 d .
H13 H 0.9520 0.2295 0.2033 0.031 Uiso 1 1 calc R
C14 C 0.5174(18) 0.3134(5) 0.1194(2) 0.030(2) Uani 1 1 d .
H14 H 0.4080 0.3353 0.0978 0.036 Uiso 1 1 calc R
C15 C 0.1974(19) 0.4318(4) -0.0377(2) 0.0254(16) Uani 1 1 d .
H15 H 0.3152 0.3957 -0.0235 0.030 Uiso 1 1 calc R
C16 C 0.4116(18) 0.3754(5) 0.2830(3) 0.032(2) Uani 1 1 d .
C17 C 0.5871(17) 0.2158(4) 0.2755(2) 0.0263(18) Uani 1 1 d .
H17 H 0.7411 0.1890 0.2657 0.032 Uiso 1 1 calc R
C18 C 0.8939(17) 0.2457(4) 0.1356(3) 0.0291(19) Uani 1 1 d .
H18 H 1.0395 0.2212 0.1251 0.035 Uiso 1 1 calc R
C19 C 0.1213(15) 0.5668(4) -0.0323(2) 0.0238(19) Uani 1 1 d .
H19 H 0.2831 0.5900 -0.0233 0.029 Uiso 1 1 calc R
C20 C 0.6189(18) 0.2419(5) 0.3251(2) 0.035(2) Uani 1 1 d .
H20A H 0.4555 0.2530 0.3391 0.042 Uiso 1 1 calc R
H20B H 0.7042 0.2037 0.3436 0.042 Uiso 1 1 calc R
C21 C 0.0886(15) 0.4926(4) -0.0060(2) 0.0233(17) Uani 1 1 d .
C22 C 0.1366(17) 0.5418(4) -0.0822(2) 0.030(2) Uani 1 1 d .
H22A H -0.0316 0.5324 -0.0948 0.036 Uiso 1 1 calc R
H22B H 0.2200 0.5798 -0.1012 0.036 Uiso 1 1 calc R
C23 C 0.3675(16) 0.1659(5) 0.2694(2) 0.027(2) Uani 1 1 d .
C24 C 0.4173(17) 0.5326(5) 0.1062(3) 0.031(2) Uani 1 1 d .
H24 H 0.5657 0.5558 0.1165 0.037 Uiso 1 1 calc R
C25 C 0.5650(16) 0.2880(5) 0.2479(3) 0.0270(19) Uani 1 1 d .
C26 C -0.0725(18) 0.4075(4) -0.0422(3) 0.0311(19) Uani 1 1 d .
C27 C 0.2359(17) 0.0449(5) 0.1729(3) 0.036(2) Uani 1 1 d .
H27A H 0.2264 0.0844 0.1501 0.055 Uiso 1 1 calc R
H27B H 0.1124 0.0067 0.1658 0.055 Uiso 1 1 calc R
H27C H 0.4029 0.0231 0.1726 0.055 Uiso 1 1 calc R
C28 C -0.157(2) 0.7333(5) 0.0805(3) 0.050(3) Uani 1 1 d .
H28A H -0.1645 0.6937 0.1032 0.075 Uiso 1 1 calc R
H28B H -0.2673 0.7738 0.0896 0.075 Uiso 1 1 calc R
H28C H 0.0145 0.7518 0.0783 0.075 Uiso 1 1 calc R
C29 C -0.0145(16) 0.4633(5) 0.0758(3) 0.0282(19) Uani 1 1 d .
H29 H -0.1599 0.4386 0.0654 0.034 Uiso 1 1 calc R
C30 C 0.4632(17) 0.3171(4) 0.1662(3) 0.0280(19) Uani 1 1 d .
H30 H 0.3179 0.3421 0.1765 0.034 Uiso 1 1 calc R

loop_
_atom_site_aniso_label
_atom_site_aniso_U_11
_atom_site_aniso_U_22
_atom_site_aniso_U_33
_atom_site_aniso_U_23
_atom_site_aniso_U_13
_atom_site_aniso_U_12
Br1 0.0499(5) 0.0318(4) 0.0189(4) -0.0018(3) 0.0070(5) -0.0066(5)
Br2 0.0449(5) 0.0396(5) 0.0209(4) -0.0044(3) -0.0065(4) 0.0051(5)
O6 0.025(3) 0.031(3) 0.021(2) -0.0047(18) -0.001(3) -0.002(3)
O5 0.041(4) 0.037(3) 0.028(3) -0.005(2) 0.002(3) 0.006(3)
O1 0.030(3) 0.031(3) 0.023(3) -0.0037(19) 0.001(3) 0.003(3)
O2 0.042(3) 0.031(3) 0.029(3) -0.006(2) -0.004(3) -0.011(3)
O7 0.037(3) 0.039(3) 0.037(3) -0.007(2) 0.022(4) -0.011(3)
O3 0.055(6) 0.048(4) 0.045(4) -0.008(3) -0.023(4) 0.011(3)
O8 0.034(4) 0.034(3) 0.017(3) 0.001(2) 0.002(2) -0.001(3)
O4 0.038(4) 0.031(3) 0.031(3) 0.000(2) 0.005(3) 0.001(3)
C1 0.035(5) 0.032(4) 0.029(4) 0.001(3) -0.005(4) -0.008(5)
C2 0.040(7) 0.041(5) 0.040(5) -0.002(4) 0.005(4) 0.009(4)
C3 0.032(6) 0.034(4) 0.020(4) -0.003(3) 0.003(3) -0.011(4)
C4 0.023(5) 0.032(4) 0.022(4) 0.000(3) 0.001(3) 0.002(4)
C5 0.024(5) 0.043(5) 0.018(4) 0.002(3) 0.002(3) 0.002(4)
C6 0.024(5) 0.022(4) 0.022(4) -0.001(3) -0.005(3) -0.003(3)
C7 0.031(5) 0.030(5) 0.024(4) -0.002(3) 0.003(4) -0.003(4)
C8 0.030(6) 0.033(4) 0.018(3) -0.003(3) -0.003(3) 0.013(4)
C9 0.025(5) 0.041(5) 0.022(4) 0.004(3) 0.000(3) 0.000(4)
C10 0.029(5) 0.031(5) 0.024(4) 0.001(3) -0.005(4) 0.003(4)
C11 0.027(4) 0.044(5) 0.020(4) -0.005(3) -0.001(4) -0.001(4)
C12 0.021(4) 0.027(4) 0.027(4) 0.003(3) -0.006(4) -0.006(4)
C13 0.016(4) 0.042(5) 0.021(4) 0.000(3) 0.000(3) -0.002(4)
C14 0.040(6) 0.034(5) 0.016(4) 0.009(3) -0.007(4) 0.000(4)
C15 0.031(4) 0.030(4) 0.015(3) -0.004(3) -0.002(4) -0.001(4)
C16 0.037(5) 0.041(5) 0.018(4) 0.003(3) 0.002(4) -0.012(4)
C17 0.028(4) 0.027(5) 0.024(4) 0.001(3) 0.011(3) 0.001(4)
C18 0.031(5) 0.031(5) 0.025(4) 0.003(3) 0.007(4) 0.011(4)
C19 0.025(5) 0.030(4) 0.016(4) 0.003(3) 0.001(3) -0.002(3)
C20 0.042(6) 0.053(6) 0.009(4) 0.009(3) -0.001(3) -0.008(4)
C21 0.023(4) 0.027(4) 0.020(4) 0.001(3) 0.002(3) 0.007(4)
C22 0.038(6) 0.032(4) 0.021(4) -0.001(3) -0.002(4) -0.007(4)
C23 0.028(5) 0.035(5) 0.018(4) 0.002(3) 0.000(4) 0.007(4)
C24 0.029(5) 0.042(5) 0.023(4) -0.003(3) -0.006(4) -0.008(4)
C25 0.019(4) 0.037(5) 0.025(4) -0.002(3) 0.006(3) -0.010(4)
C26 0.043(5) 0.026(4) 0.024(4) 0.005(3) 0.002(4) 0.005(4)
C27 0.030(6) 0.044(5) 0.036(5) -0.005(3) -0.008(4) -0.003(4)
C28 0.071(8) 0.043(5) 0.036(5) 0.000(4) 0.027(5) 0.004(6)
C29 0.025(5) 0.029(5) 0.031(5) 0.000(3) -0.001(4) -0.002(4)
C30 0.027(5) 0.029(5) 0.028(4) 0.000(3) 0.001(4) 0.006(4)

loop_
_atom_type_symbol
_atom_type_description
_atom_type_scat_dispersion_real
_atom_type_scat_dispersion_imag
_atom_type_scat_source
C C 0.0181 0.0091 'International Tables Vol C Tables 4.2.6.8 and 6.1.1.4'
H H 0.0000 0.0000 'International Tables Vol C Tables 4.2.6.8 and 6.1.1.4'
O O 0.0492 0.0322 'International Tables Vol C Tables 4.2.6.8 and 6.1.1.4'
Br Br -0.6763 1.2805 'International Tables Vol C Tables 4.2.6.8 and 6.1.1.4'

loop_
_geom_angle_atom_site_label_1
_geom_angle_atom_site_label_2
_geom_angle_atom_site_label_3
_geom_angle
C16 O6 C25 91.0(6)
C26 O1 C21 91.4(6)
C23 O8 C1 116.6(6)
C10 O4 C2 116.1(7)
O8 C1 C27 107.1(7)
O8 C1 H1A 110.3
C27 C1 H1A 110.3
O8 C1 H1B 110.3
C27 C1 H1B 110.3
H1A C1 H1B 108.5
O4 C2 C28 107.8(8)
O4 C2 H2A 110.1
C28 C2 H2A 110.1
O4 C2 H2B 110.1
C28 C2 H2B 110.1
H2A C2 H2B 108.5
C14 C3 C18 122.4(7)
C14 C3 Br1 119.2(6)
C18 C3 Br1 118.5(6)
C29 C4 C9 118.6(7)
C29 C4 C21 121.0(7)
C9 C4 C21 120.5(7)
C20 C5 C12 103.8(7)
C20 C5 H5A 111.0
C12 C5 H5A 111.0
C20 C5 H5B 111.0
C12 C5 H5B 111.0
H5A C5 H5B 109.0
C13 C6 C30 119.1(7)
C13 C6 C25 121.1(7)
C30 C6 C25 119.8(7)
C8 C7 C29 119.2(8)
C8 C7 H7 120.4
C29 C7 H7 120.4
C7 C8 C24 120.9(7)
C7 C8 Br2 118.9(6)
C24 C8 Br2 120.1(6)
C24 C9 C4 121.8(8)
C24 C9 H9 119.1
C4 C9 H9 119.1
O3 C10 O4 124.4(8)
O3 C10 C19 126.2(7)
O4 C10 C19 109.3(7)
C22 C11 C15 104.5(7)
C22 C11 H11A 110.9
C15 C11 H11A 110.9
C22 C11 H11B 110.9
C15 C11 H11B 110.9
H11A C11 H11B 108.9
C16 C12 C5 113.5(7)
C16 C12 C25 84.2(7)
C5 C12 C25 106.2(6)
C16 C12 H12 116.1
C5 C12 H12 116.1
C25 C12 H12 116.1
C18 C13 C6 121.7(8)
C18 C13 H13 119.2
C6 C13 H13 119.2
C3 C14 C30 119.5(7)
C3 C14 H14 120.3
C30 C14 H14 120.3
C26 C15 C11 111.4(7)
C26 C15 C21 84.1(7)
C11 C15 C21 106.3(6)
C26 C15 H15 116.8
C11 C15 H15 116.8
C21 C15 H15 116.8
O5 C16 O6 124.5(9)
O5 C16 C12 139.8(8)
O6 C16 C12 95.7(7)
C23 C17 C25 112.9(7)
C23 C17 C20 112.6(7)
C25 C17 C20 104.2(7)
C23 C17 H17 109.0
C25 C17 H17 109.0
C20 C17 H17 109.0
C3 C18 C13 117.6(8)
C3 C18 H18 121.2
C13 C18 H18 121.2
C10 C19 C22 114.9(7)
C10 C19 C21 111.2(6)
C22 C19 C21 103.0(6)
C10 C19 H19 109.2
C22 C19 H19 109.2
C21 C19 H19 109.2
C5 C20 C17 104.5(6)
C5 C20 H20A 110.9
C17 C20 H20A 110.9
C5 C20 H20B 110.9
C17 C20 H20B 110.9
H20A C20 H20B 108.9
O1 C21 C4 110.5(6)
O1 C21 C15 89.9(6)
C4 C21 C15 121.9(6)
O1 C21 C19 109.5(6)
C4 C21 C19 116.1(6)
C15 C21 C19 105.6(6)
C11 C22 C19 104.5(6)
C11 C22 H22A 110.8
C19 C22 H22A 110.8
C11 C22 H22B 110.8
C19 C22 H22B 110.8
H22A C22 H22B 108.9
O7 C23 O8 122.9(8)
O7 C23 C17 126.8(7)
O8 C23 C17 110.3(7)
C9 C24 C8 118.5(8)
C9 C24 H24 120.8
C8 C24 H24 120.8
O6 C25 C6 110.9(6)
O6 C25 C17 108.5(6)
C6 C25 C17 117.2(7)
O6 C25 C12 89.1(6)
C6 C25 C12 121.1(7)
C17 C25 C12 106.2(6)
O2 C26 O1 126.7(9)
O2 C26 C15 138.6(8)
O1 C26 C15 94.6(6)
C1 C27 H27A 109.5
C1 C27 H27B 109.5
H27A C27 H27B 109.5
C1 C27 H27C 109.5
H27A C27 H27C 109.5
H27B C27 H27C 109.5
C2 C28 H28A 109.5
C2 C28 H28B 109.5
H28A C28 H28B 109.5
C2 C28 H28C 109.5
H28A C28 H28C 109.5
H28B C28 H28C 109.5
C4 C29 C7 121.0(8)
C4 C29 H29 119.5
C7 C29 H29 119.5
C6 C30 C14 119.7(8)
C6 C30 H30 120.1
C14 C30 H30 120.1

loop_
_geom_bond_atom_site_label_1
_geom_bond_atom_site_label_2
_geom_bond_distance
Br1 C3 1.910(7)
Br2 C8 1.892(7)
O6 C16 1.385(10)
O6 C25 1.496(11)
O5 C16 1.204(11)
O1 C26 1.396(9)
O1 C21 1.482(10)
O2 C26 1.197(10)
O7 C23 1.198(10)
O3 C10 1.199(10)
O8 C23 1.356(9)
O8 C1 1.469(11)
O4 C10 1.342(10)
O4 C2 1.454(11)
C1 C27 1.489(11)
C1 H1A 0.9900
C1 H1B 0.9900
C2 C28 1.514(12)
C2 H2A 0.9900
C2 H2B 0.9900
C3 C14 1.362(13)
C3 C18 1.389(12)
C4 C29 1.381(11)
C4 C9 1.395(12)
C4 C21 1.509(10)
C5 C20 1.522(12)
C5 C12 1.533(10)
C5 H5A 0.9900
C5 H5B 0.9900
C6 C13 1.390(12)
C6 C30 1.391(11)
C6 C25 1.511(11)
C7 C8 1.377(12)
C7 C29 1.400(11)
C7 H7 0.9500
C8 C24 1.404(11)
C9 C24 1.380(11)
C9 H9 0.9500
C10 C19 1.517(12)
C11 C22 1.504(12)
C11 C15 1.531(10)
C11 H11A 0.9900
C11 H11B 0.9900
C12 C16 1.505(14)
C12 C25 1.560(11)
C12 H12 1.0000
C13 C18 1.390(10)
C13 H13 0.9500
C14 C30 1.404(10)
C14 H14 0.9500
C15 C26 1.521(14)
C15 C21 1.554(10)
C15 H15 1.0000
C17 C23 1.496(12)
C17 C25 1.538(11)
C17 C20 1.538(10)
C17 H17 1.0000
C18 H18 0.9500
C19 C22 1.533(10)
C19 C21 1.557(10)
C19 H19 1.0000
C20 H20A 0.9900
C20 H20B 0.9900
C22 H22A 0.9900
C22 H22B 0.9900
C24 H24 0.9500
C27 H27A 0.9800
C27 H27B 0.9800
C27 H27C 0.9800
C28 H28A 0.9800
C28 H28B 0.9800
C28 H28C 0.9800
C29 H29 0.9500
C30 H30 0.9500
